data_1545801
loop_
_publ_author_name
'Smith, Matthew D.'
'Jaffe, Adam'
'Dohner, Emma R.'
'Lindenberg, Aaron'
'Karunadasa, Hemamala I.'

_publ_section_title
;
 Structural Origins of Broadband Emission from Layered Pb--Br Hybrid
 Perovskites
;
_journal_name_full 'Chem. Sci.'
_journal_paper_doi 10.1039/C7SC01590A
_journal_year 2017
_chemical_formula_moiety '(Br4 Pb), 2(C4 H12 N)'
_chemical_formula_sum 'C8 H24 Br4 N2 Pb'
_chemical_formula_weight 675.12
_chemical_name_systematic 'bis(butylammonium) tetrabromoplumbate'
_space_group_crystal_system orthorhombic
_space_group_IT_number 61
_space_group_name_Hall '-P 2ac 2ab'
_space_group_name_H-M_alt 'P b c a'
_symmetry_space_group_name_Hall '-P 2ac 2ab'
_symmetry_space_group_name_H-M 'P b c a'
_atom_sites_solution_hydrogens geom
_audit_creation_date 2016-12-06
_audit_creation_method
;
Olex2 1.2
(compiled 2016.11.30 svn.r3356 for OlexSys, GUI svn.r5269)
;
_audit_update_record
;
2016-12-06 deposited with the CCDC.
2017-04-24 downloaded from the CCDC.
;
_cell_angle_alpha 90
_cell_angle_beta 90
_cell_angle_gamma 90
_cell_formula_units_Z 4
_cell_length_a 8.3343(3)
_cell_length_b 8.2225(4)
_cell_length_c 27.6171(15)
_cell_measurement_reflns_used 8085
_cell_measurement_temperature 298
_cell_measurement_theta_max 27.576
_cell_measurement_theta_min 2.855
_cell_volume 1892.57(15)
_computing_cell_refinement 'SAINT v8.34A (Bruker, 2013)'
_computing_data_reduction 'SAINT v8.34A (Bruker, 2013)'
_computing_molecular_graphics 'Olex2 (Dolomanov et al., 2009)'
_computing_publication_material 'Olex2 (Dolomanov et al., 2009)'
_computing_structure_refinement 'XL (Sheldrick, 2008)'
_diffrn_ambient_temperature 298
_diffrn_detector_area_resol_mean 10.42
_diffrn_measured_fraction_theta_full 0.999
_diffrn_measured_fraction_theta_max 0.999
_diffrn_measurement_device_type 'Bruker APEX-II CCD'
_diffrn_measurement_method '\f and \w scans'
_diffrn_radiation_monochromator 'silicon 111'
_diffrn_radiation_type MoK\a
_diffrn_radiation_wavelength 0.71073
_diffrn_reflns_av_R_equivalents 0.0427
_diffrn_reflns_av_unetI/netI 0.0192
_diffrn_reflns_Laue_measured_fraction_full 0.999
_diffrn_reflns_Laue_measured_fraction_max 0.999
_diffrn_reflns_limit_h_max 9
_diffrn_reflns_limit_h_min -10
_diffrn_reflns_limit_k_max 9
_diffrn_reflns_limit_k_min -9
_diffrn_reflns_limit_l_max 33
_diffrn_reflns_limit_l_min -33
_diffrn_reflns_number 28686
_diffrn_reflns_point_group_measured_fraction_full 0.999
_diffrn_reflns_point_group_measured_fraction_max 0.999
_diffrn_reflns_theta_full 25.242
_diffrn_reflns_theta_max 25.346
_diffrn_reflns_theta_min 2.855
_diffrn_source
;
Advanced Light Source, station 11.3.1
;
_diffrn_standards_number 0
_exptl_absorpt_coefficient_mu 17.341
_exptl_absorpt_correction_T_max 0.3829
_exptl_absorpt_correction_T_min 0.2758
_exptl_absorpt_correction_type multi-scan
_exptl_absorpt_process_details
;
SADABS-2014/2 (Bruker,2014/2) was used for absorption correction.
wR2(int) was 0.1226 before and 0.0559 after correction.
The Ratio of minimum to maximum transmission is 0.7203.
The \l/2 correction factor is Not present.
;
_exptl_crystal_colour 'clear colourless'
_exptl_crystal_colour_lustre clear
_exptl_crystal_colour_primary colourless
_exptl_crystal_density_diffrn 2.369
_exptl_crystal_description plate
_exptl_crystal_F_000 1232
_exptl_crystal_preparation ', Luminescent'
_exptl_crystal_size_max 0.1
_exptl_crystal_size_mid 0.1
_exptl_crystal_size_min 0.01
_refine_diff_density_max 0.845
_refine_diff_density_min -0.624
_refine_diff_density_rms 0.129
_refine_ls_extinction_method none
_refine_ls_goodness_of_fit_ref 1.137
_refine_ls_hydrogen_treatment constr
_refine_ls_matrix_type full
_refine_ls_number_parameters 72
_refine_ls_number_reflns 1717
_refine_ls_number_restraints 26
_refine_ls_restrained_S_all 1.138
_refine_ls_R_factor_all 0.0438
_refine_ls_R_factor_gt 0.0277
_refine_ls_shift/su_max 0.001
_refine_ls_shift/su_mean 0.000
_refine_ls_structure_factor_coef Fsqd
_refine_ls_weighting_details 'w=1/[\s^2^(Fo^2^)+(0.0299P)^2^+2.4465P] where P=(Fo^2^+2Fc^2^)/3'
_refine_ls_weighting_scheme calc
_refine_ls_wR_factor_gt 0.0605
_refine_ls_wR_factor_ref 0.0660
_reflns_Friedel_coverage 0.000
_reflns_number_gt 1341
_reflns_number_total 1717
_reflns_threshold_expression 'I > 2\s(I)'
_cod_data_source_file c7sc01590a2.cif
_cod_data_source_block g2_pbca_0p83_a
_cod_database_code 1545801
_shelxl_version_number 2014-3
_shelx_space_group_comment
;
The symmetry employed for this shelxl refinement is uniquely defined
by the following loop, which should always be used as a source of
symmetry information in preference to the above space-group names.
They are only intended as comments.
;
_olex2_refinement_description
;
1. Fixed Uiso
 At 1.2 times of:
  All C(H,H) groups, All N(H,H,H) groups
 At 1.5 times of:
  All C(H,H,H) groups
2. Restrained distances
 C3-C4
 1.54 with sigma of 0.01
 C2-C1 \\sim C3-C2
 with sigma of 0.02
3. Uiso/Uaniso restraints and constraints
C4 \\sim C3 \\sim C2 \\sim C1 \\sim N1: within 2A with sigma of 0.04 and sigma
for terminal atoms of 0.08
4.a Secondary CH2 refined with riding coordinates:
 C1(H1D,H1E), C2(H2A,H2B), C3(H3A,H3B)
4.b Idealised Me refined as rotating group:
 N1(H1A,H1B,H1C), C4(H4A,H4B,H4C)
;
_olex2_submission_original_sample_id ERD_50
_olex2_submission_special_instructions 'No special instructions were received'

loop_
_space_group_symop_operation_xyz
'x, y, z'
'-x+1/2, -y, z+1/2'
'-x, y+1/2, -z+1/2'
'x+1/2, -y+1/2, -z'
'-x, -y, -z'
'x-1/2, y, -z-1/2'
'x, -y-1/2, z-1/2'
'-x-1/2, y-1/2, z'

loop_
_atom_site_label
_atom_site_type_symbol
_atom_site_fract_x
_atom_site_fract_y
_atom_site_fract_z
_atom_site_U_iso_or_equiv
_atom_site_adp_type
_atom_site_occupancy
_atom_site_site_symmetry_order
_atom_site_calc_flag
_atom_site_refinement_flags_posn
_atom_site_refinement_flags_adp
_atom_site_refinement_flags_occupancy
Pb1 Pb 0.5000 0.5000 0.5000 0.03541(12) Uani 1 2 d S T P
Br2 Br 0.30510(7) 0.19409(7) 0.50256(2) 0.05353(19) Uani 1 1 d . . .
Br1 Br 0.46565(8) 0.51992(7) 0.39152(3) 0.05733(19) Uani 1 1 d . . .
N1 N 0.0740(6) 0.4274(6) 0.41098(18) 0.0624(14) Uani 1 1 d . U .
H1A H 0.0597 0.3239 0.4025 0.075 Uiso 1 1 calc GR . .
H1B H 0.0581 0.4382 0.4427 0.075 Uiso 1 1 calc GR . .
H1C H 0.1737 0.4577 0.4037 0.075 Uiso 1 1 calc GR . .
C1 C -0.0409(10) 0.5305(9) 0.3845(3) 0.084(2) Uani 1 1 d D U .
H1D H -0.0277 0.6426 0.3947 0.100 Uiso 1 1 calc R . .
H1E H -0.1493 0.4972 0.3925 0.100 Uiso 1 1 calc R . .
C2 C -0.0176(9) 0.5196(10) 0.3314(3) 0.096(3) Uani 1 1 d D U .
H2A H -0.0331 0.4080 0.3211 0.116 Uiso 1 1 calc R . .
H2B H 0.0914 0.5510 0.3234 0.116 Uiso 1 1 calc R . .
C3 C -0.1336(11) 0.6282(12) 0.3049(3) 0.123(3) Uani 1 1 d D U .
H3A H -0.2425 0.5971 0.3131 0.148 Uiso 1 1 calc R . .
H3B H -0.1178 0.7399 0.3153 0.148 Uiso 1 1 calc R . .
C4 C -0.1112(13) 0.6173(17) 0.2514(3) 0.178(5) Uani 1 1 d D U .
H4A H -0.0016 0.6414 0.2434 0.267 Uiso 1 1 calc GR . .
H4B H -0.1806 0.6940 0.2356 0.267 Uiso 1 1 calc GR . .
H4C H -0.1369 0.5093 0.2406 0.267 Uiso 1 1 calc GR . .

loop_
_atom_site_aniso_label
_atom_site_aniso_U_11
_atom_site_aniso_U_22
_atom_site_aniso_U_33
_atom_site_aniso_U_23
_atom_site_aniso_U_13
_atom_site_aniso_U_12
Pb1 0.02739(18) 0.02749(17) 0.0514(2) 0.00004(13) -0.00078(11) 0.00001(9)
Br2 0.0420(3) 0.0409(3) 0.0778(4) 0.0041(3) -0.0088(3) -0.0158(3)
Br1 0.0581(3) 0.0577(4) 0.0562(4) -0.0031(3) 0.0075(3) -0.0006(3)
N1 0.057(4) 0.060(3) 0.071(4) 0.011(3) -0.007(3) -0.010(3)
C1 0.078(5) 0.076(5) 0.098(7) 0.014(4) 0.000(5) 0.003(4)
C2 0.081(6) 0.124(8) 0.085(7) 0.017(5) -0.009(4) 0.004(5)
C3 0.110(7) 0.158(9) 0.103(7) 0.033(6) -0.018(6) 0.009(7)
C4 0.139(10) 0.291(16) 0.103(9) 0.050(10) 0.000(7) 0.006(12)

loop_
_atom_type_symbol
_atom_type_description
_atom_type_scat_dispersion_real
_atom_type_scat_dispersion_imag
_atom_type_scat_source
C C 0.0033 0.0016 'International Tables Vol C Tables 4.2.6.8 and 6.1.1.4'
H H 0.0000 0.0000 'International Tables Vol C Tables 4.2.6.8 and 6.1.1.4'
Br Br -0.2901 2.4595 'International Tables Vol C Tables 4.2.6.8 and 6.1.1.4'
N N 0.0061 0.0033 'International Tables Vol C Tables 4.2.6.8 and 6.1.1.4'
Pb Pb -3.3944 10.1111 'International Tables Vol C Tables 4.2.6.8 and 6.1.1.4'

loop_
_geom_angle_atom_site_label_1
_geom_angle_atom_site_label_2
_geom_angle_atom_site_label_3
_geom_angle
_geom_angle_site_symmetry_1
_geom_angle_site_symmetry_3
Br2 Pb1 Br2 179.999(18) . 5_666
Br2 Pb1 Br2 90.772(6) . 4_556
Br2 Pb1 Br2 89.228(6) 5_666 4_556
Br2 Pb1 Br2 90.772(6) 5_666 8_665
Br2 Pb1 Br2 89.228(6) . 8_665
Br2 Pb1 Br2 180.0 8_665 4_556
Br2 Pb1 Br1 85.068(17) 8_665 .
Br2 Pb1 Br1 85.068(17) 4_556 5_666
Br2 Pb1 Br1 91.006(15) . .
Br2 Pb1 Br1 94.932(17) 8_665 5_666
Br2 Pb1 Br1 94.932(17) 4_556 .
Br2 Pb1 Br1 91.005(15) 5_666 5_666
Br2 Pb1 Br1 88.995(15) 5_666 .
Br2 Pb1 Br1 88.994(15) . 5_666
Br1 Pb1 Br1 180.0 5_666 .
Pb1 Br2 Pb1 154.82(2) . 4_456
H1A N1 H1B 109.5 . .
H1A N1 H1C 109.5 . .
H1B N1 H1C 109.5 . .
C1 N1 H1A 109.5 . .
C1 N1 H1B 109.5 . .
C1 N1 H1C 109.5 . .
N1 C1 H1D 109.3 . .
N1 C1 H1E 109.3 . .
N1 C1 C2 111.7(7) . .
H1D C1 H1E 107.9 . .
C2 C1 H1D 109.3 . .
C2 C1 H1E 109.3 . .
C1 C2 H2A 109.4 . .
C1 C2 H2B 109.4 . .
C1 C2 C3 111.1(7) . .
H2A C2 H2B 108.0 . .
C3 C2 H2A 109.4 . .
C3 C2 H2B 109.4 . .
C2 C3 H3A 109.3 . .
C2 C3 H3B 109.3 . .
H3A C3 H3B 108.0 . .
C4 C3 C2 111.4(9) . .
C4 C3 H3A 109.3 . .
C4 C3 H3B 109.3 . .
C3 C4 H4A 109.5 . .
C3 C4 H4B 109.5 . .
C3 C4 H4C 109.5 . .
H4A C4 H4B 109.5 . .
H4A C4 H4C 109.5 . .
H4B C4 H4C 109.5 . .

loop_
_geom_bond_atom_site_label_1
_geom_bond_atom_site_label_2
_geom_bond_distance
_geom_bond_site_symmetry_2
Pb1 Br2 2.9951(5) .
Pb1 Br2 2.9951(5) 5_666
Pb1 Br2 3.0029(5) 8_665
Pb1 Br2 3.0029(5) 4_556
Pb1 Br1 3.0138(7) 5_666
Pb1 Br1 3.0139(7) .
Br2 Pb1 3.0029(5) 4_456
N1 H1A 0.8900 .
N1 H1B 0.8900 .
N1 H1C 0.8900 .
N1 C1 1.473(9) .
C1 H1D 0.9700 .
C1 H1E 0.9700 .
C1 C2 1.482(11) .
C2 H2A 0.9700 .
C2 H2B 0.9700 .
C2 C3 1.506(9) .
C3 H3A 0.9700 .
C3 H3B 0.9700 .
C3 C4 1.494(8) .
C4 H4A 0.9600 .
C4 H4B 0.9600 .
C4 H4C 0.9600 .
